data_4103331
loop_
_publ_author_name
'Jun Hee Lee'
'Yandong Zhang'
'Samuel J. Danishefsky'

_publ_section_title
;
 A Straightforward Route to Functionalizedtrans-Diels-Alder Motifs
;
_journal_name_full 'Journal of the American Chemical Society'
_journal_page_first 14330
_journal_page_last 14333
_journal_paper_doi 10.1021/ja1073855
_journal_volume 132
_journal_year 2010
_chemical_formula_sum 'C21 H28 O S'
_chemical_formula_weight 328.49
_chemical_name_systematic
; 
 ? 
;
_space_group_IT_number 14
_symmetry_cell_setting monoclinic
_symmetry_space_group_name_Hall '-P 2ybc'
_symmetry_space_group_name_H-M 'P 1 21/c 1'
_atom_sites_solution_hydrogens geom
_atom_sites_solution_primary direct
_atom_sites_solution_secondary difmap
_audit_creation_method SHELXL-97
_cell_angle_alpha 90.00
_cell_angle_beta 110.119(2)
_cell_angle_gamma 90.00
_cell_formula_units_Z 4
_cell_length_a 17.578(3)
_cell_length_b 6.3654(10)
_cell_length_c 17.405(3)
_cell_measurement_reflns_used 9914
_cell_measurement_temperature 200(2)
_cell_measurement_theta_max 32.47
_cell_measurement_theta_min 2.35
_cell_volume 1828.6(5)
_computing_cell_refinement 'Bruker SAINT'
_computing_data_collection 'Bruker APEX2'
_computing_data_reduction 'Bruker SAINT'
_computing_molecular_graphics 'Bruker SHELXTL'
_computing_publication_material 'Bruker SHELXTL'
_computing_structure_refinement 'SHELXL-97 (Sheldrick, 2008)'
_computing_structure_solution 'SHELXS-97 (Sheldrick, 2008)'
_diffrn_ambient_temperature 200(2)
_diffrn_measured_fraction_theta_full 0.997
_diffrn_measured_fraction_theta_max 0.997
_diffrn_measurement_device_type 'Bruker APEX-II CCD'
_diffrn_measurement_method '\f and \w scans'
_diffrn_radiation_monochromator graphite
_diffrn_radiation_source 'fine-focus sealed tube'
_diffrn_radiation_type MoK\a
_diffrn_radiation_wavelength 0.71073
_diffrn_reflns_av_R_equivalents 0.0243
_diffrn_reflns_av_sigmaI/netI 0.0184
_diffrn_reflns_limit_h_max 25
_diffrn_reflns_limit_h_min -25
_diffrn_reflns_limit_k_max 9
_diffrn_reflns_limit_k_min -9
_diffrn_reflns_limit_l_max 25
_diffrn_reflns_limit_l_min -25
_diffrn_reflns_number 29950
_diffrn_reflns_theta_full 31.51
_diffrn_reflns_theta_max 31.51
_diffrn_reflns_theta_min 2.37
_exptl_absorpt_coefficient_mu 0.180
_exptl_absorpt_correction_T_max 0.9649
_exptl_absorpt_correction_T_min 0.9597
_exptl_absorpt_correction_type empirical
_exptl_absorpt_process_details SADABS
_exptl_crystal_colour COLORLESS
_exptl_crystal_density_diffrn 1.193
_exptl_crystal_density_method 'not measured'
_exptl_crystal_description BLOCK
_exptl_crystal_F_000 712
_exptl_crystal_size_max 0.23
_exptl_crystal_size_mid 0.23
_exptl_crystal_size_min 0.20
_refine_diff_density_max 0.344
_refine_diff_density_min -0.241
_refine_diff_density_rms 0.045
_refine_ls_extinction_method none
_refine_ls_goodness_of_fit_ref 1.027
_refine_ls_hydrogen_treatment constr
_refine_ls_matrix_type full
_refine_ls_number_parameters 212
_refine_ls_number_reflns 6069
_refine_ls_number_restraints 0
_refine_ls_restrained_S_all 1.027
_refine_ls_R_factor_all 0.0490
_refine_ls_R_factor_gt 0.0387
_refine_ls_shift/su_max 0.001
_refine_ls_shift/su_mean 0.000
_refine_ls_structure_factor_coef Fsqd
_refine_ls_weighting_details 'calc w=1/[\s^2^(Fo^2^)+(0.0653P)^2^+0.3166P] where P=(Fo^2^+2Fc^2^)/3'
_refine_ls_weighting_scheme calc
_refine_ls_wR_factor_gt 0.1076
_refine_ls_wR_factor_ref 0.1160
_reflns_number_gt 4973
_reflns_number_total 6069
_reflns_threshold_expression >2sigma(I)
_cod_data_source_file ja1073855_si_004.cif
_cod_data_source_block ayds10
_cod_depositor_comments
;
The following automatic conversions were performed:

'_exptl_absorpt_correction_type' value 'EMPIRICAL' changed to
'empirical' according to the built-in table from CIF Core dictionary
named 'cif_core.dic' version 2.4.1 from
2010-06-29.

'_refine_ls_hydrogen_treatment' value 'CONSTR' changed
to 'constr' according to the built-in table from CIF Core dictionary
named 'cif_core.dic' version 2.4.1 from 2010-06-29.

Automatic conversion script
Id: cif_fix_values 1715 2011-07-08 13:25:40Z adriana 
;
_cod_original_cell_volume 1828.7(5)
_cod_database_code 4103331

loop_
_symmetry_equiv_pos_as_xyz
'x, y, z'
'-x, y+1/2, -z+1/2'
'-x, -y, -z'
'x, -y-1/2, z-1/2'

loop_
_atom_site_label
_atom_site_type_symbol
_atom_site_fract_x
_atom_site_fract_y
_atom_site_fract_z
_atom_site_U_iso_or_equiv
_atom_site_adp_type
_atom_site_occupancy
_atom_site_symmetry_multiplicity
_atom_site_calc_flag
_atom_site_refinement_flags
S S 0.370372(15) 0.35676(4) 0.449587(16) 0.03161(8) Uani 1 1 d .
O O 0.29145(5) 0.70237(13) 0.28941(6) 0.0431(2) Uani 1 1 d .
C1 C 0.22381(5) 0.40942(14) 0.32604(6) 0.02454(17) Uani 1 1 d .
C2 C 0.27792(6) 0.51444(16) 0.28413(6) 0.0295(2) Uani 1 1 d .
C3 C 0.30906(6) 0.37095(18) 0.23271(7) 0.0336(2) Uani 1 1 d .
H3A H 0.3438 0.2612 0.2680 0.040 Uiso 1 1 calc R
H3B H 0.3427 0.4529 0.2081 0.040 Uiso 1 1 calc R
C4 C 0.23864(7) 0.26519(19) 0.16386(6) 0.0337(2) Uani 1 1 d .
C5 C 0.18119(6) 0.15942(16) 0.20181(6) 0.02932(19) Uani 1 1 d .
H5A H 0.1330 0.1072 0.1571 0.035 Uiso 1 1 calc R
H5B H 0.2090 0.0363 0.2341 0.035 Uiso 1 1 calc R
C6 C 0.15291(6) 0.30333(15) 0.25727(6) 0.02528(18) Uani 1 1 d .
H6A H 0.1206 0.4187 0.2219 0.030 Uiso 1 1 calc R
C7 C 0.09669(6) 0.19062(16) 0.29414(6) 0.02879(19) Uani 1 1 d .
H7A H 0.0467 0.1482 0.2494 0.035 Uiso 1 1 calc R
H7B H 0.1238 0.0612 0.3219 0.035 Uiso 1 1 calc R
C8 C 0.07365(6) 0.32287(17) 0.35465(6) 0.02932(19) Uani 1 1 d .
C9 C 0.11360(6) 0.49864(16) 0.38644(6) 0.0305(2) Uani 1 1 d .
C10 C 0.18765(6) 0.57246(16) 0.36842(7) 0.0318(2) Uani 1 1 d .
H10A H 0.2298 0.6141 0.4205 0.038 Uiso 1 1 calc R
H10B H 0.1729 0.6991 0.3334 0.038 Uiso 1 1 calc R
C11 C 0.27374(6) 0.24341(15) 0.38827(6) 0.02585(18) Uani 1 1 d .
H11A H 0.2828 0.1183 0.3588 0.031 Uiso 1 1 calc R
H11B H 0.2436 0.1987 0.4242 0.031 Uiso 1 1 calc R
C12 C 0.41317(6) 0.16341(16) 0.52481(6) 0.02688(18) Uani 1 1 d .
C13 C 0.48218(6) 0.22354(19) 0.59001(7) 0.0348(2) Uani 1 1 d .
H13A H 0.5044 0.3599 0.5908 0.042 Uiso 1 1 calc R
C14 C 0.51818(7) 0.0844(2) 0.65339(7) 0.0413(3) Uani 1 1 d .
H14A H 0.5654 0.1252 0.6971 0.050 Uiso 1 1 calc R
C15 C 0.48568(7) -0.1140(2) 0.65336(8) 0.0405(3) Uani 1 1 d .
H15A H 0.5094 -0.2073 0.6978 0.049 Uiso 1 1 calc R
C16 C 0.41845(7) -0.17539(19) 0.58809(8) 0.0379(2) Uani 1 1 d .
H16A H 0.3968 -0.3124 0.5874 0.046 Uiso 1 1 calc R
C17 C 0.38234(6) -0.03840(17) 0.52351(7) 0.0332(2) Uani 1 1 d .
H17A H 0.3367 -0.0826 0.4786 0.040 Uiso 1 1 calc R
C18 C 0.19400(8) 0.4310(3) 0.10029(8) 0.0481(3) Uani 1 1 d .
H18A H 0.1483 0.3651 0.0578 0.072 Uiso 1 1 calc R
H18B H 0.2313 0.4912 0.0754 0.072 Uiso 1 1 calc R
H18C H 0.1739 0.5425 0.1271 0.072 Uiso 1 1 calc R
C19 C 0.27448(9) 0.0973(2) 0.12289(9) 0.0490(3) Uani 1 1 d .
H19A H 0.2311 0.0344 0.0770 0.073 Uiso 1 1 calc R
H19B H 0.3008 -0.0121 0.1629 0.073 Uiso 1 1 calc R
H19C H 0.3145 0.1622 0.1026 0.073 Uiso 1 1 calc R
C20 C 0.00165(7) 0.2413(2) 0.37411(8) 0.0411(3) Uani 1 1 d .
H20A H -0.0020 0.3148 0.4222 0.062 Uiso 1 1 calc R
H20B H 0.0082 0.0903 0.3855 0.062 Uiso 1 1 calc R
H20C H -0.0480 0.2658 0.3273 0.062 Uiso 1 1 calc R
C21 C 0.08796(8) 0.6442(2) 0.44189(9) 0.0454(3) Uani 1 1 d .
H21A H 0.0290 0.6629 0.4200 0.068 Uiso 1 1 calc R
H21B H 0.1145 0.7807 0.4447 0.068 Uiso 1 1 calc R
H21C H 0.1037 0.5830 0.4968 0.068 Uiso 1 1 calc R

loop_
_atom_site_aniso_label
_atom_site_aniso_U_11
_atom_site_aniso_U_22
_atom_site_aniso_U_33
_atom_site_aniso_U_23
_atom_site_aniso_U_13
_atom_site_aniso_U_12
S 0.02854(13) 0.03043(14) 0.03127(13) 0.00397(9) 0.00440(10) -0.00671(9)
O 0.0427(5) 0.0284(4) 0.0593(5) 0.0090(4) 0.0189(4) -0.0053(3)
C1 0.0232(4) 0.0208(4) 0.0296(4) 0.0015(3) 0.0089(3) 0.0005(3)
C2 0.0240(4) 0.0286(5) 0.0340(5) 0.0079(4) 0.0074(4) 0.0000(3)
C3 0.0281(5) 0.0389(5) 0.0368(5) 0.0079(4) 0.0150(4) 0.0023(4)
C4 0.0334(5) 0.0411(6) 0.0291(5) 0.0052(4) 0.0138(4) 0.0046(4)
C5 0.0298(5) 0.0313(5) 0.0272(4) -0.0017(4) 0.0103(4) 0.0006(4)
C6 0.0233(4) 0.0241(4) 0.0273(4) 0.0012(3) 0.0072(3) 0.0018(3)
C7 0.0254(4) 0.0273(4) 0.0345(5) -0.0034(4) 0.0113(4) -0.0027(3)
C8 0.0245(4) 0.0314(5) 0.0329(5) 0.0004(4) 0.0109(4) 0.0029(3)
C9 0.0290(5) 0.0299(5) 0.0337(5) -0.0021(4) 0.0123(4) 0.0050(4)
C10 0.0320(5) 0.0227(4) 0.0413(5) -0.0049(4) 0.0136(4) -0.0004(4)
C11 0.0247(4) 0.0240(4) 0.0268(4) 0.0015(3) 0.0062(3) -0.0016(3)
C12 0.0237(4) 0.0300(5) 0.0265(4) 0.0002(3) 0.0081(3) -0.0005(3)
C13 0.0259(5) 0.0385(6) 0.0358(5) -0.0004(4) 0.0050(4) -0.0051(4)
C14 0.0269(5) 0.0546(7) 0.0352(5) 0.0028(5) 0.0015(4) 0.0006(5)
C15 0.0323(5) 0.0494(7) 0.0376(6) 0.0120(5) 0.0094(4) 0.0091(5)
C16 0.0362(5) 0.0330(5) 0.0437(6) 0.0069(4) 0.0124(5) 0.0016(4)
C17 0.0314(5) 0.0302(5) 0.0341(5) 0.0002(4) 0.0065(4) -0.0029(4)
C18 0.0471(7) 0.0616(8) 0.0354(6) 0.0187(6) 0.0139(5) 0.0076(6)
C19 0.0534(8) 0.0587(8) 0.0444(7) -0.0049(6) 0.0291(6) 0.0048(6)
C20 0.0333(5) 0.0443(6) 0.0522(7) -0.0009(5) 0.0232(5) -0.0009(5)
C21 0.0458(7) 0.0447(7) 0.0494(7) -0.0129(5) 0.0212(6) 0.0075(5)

loop_
_atom_type_symbol
_atom_type_description
_atom_type_scat_dispersion_real
_atom_type_scat_dispersion_imag
_atom_type_scat_source
C C 0.0033 0.0016 'International Tables Vol C Tables 4.2.6.8 and 6.1.1.4'
H H 0.0000 0.0000 'International Tables Vol C Tables 4.2.6.8 and 6.1.1.4'
O O 0.0106 0.0060 'International Tables Vol C Tables 4.2.6.8 and 6.1.1.4'
S S 0.1246 0.1234 'International Tables Vol C Tables 4.2.6.8 and 6.1.1.4'

loop_
_geom_angle_atom_site_label_1
_geom_angle_atom_site_label_2
_geom_angle_atom_site_label_3
_geom_angle
C12 S C11 103.45(5)
C10 C1 C2 111.15(8)
C10 C1 C11 110.74(8)
C2 C1 C11 109.51(8)
C10 C1 C6 108.02(8)
C2 C1 C6 106.67(8)
C11 C1 C6 110.67(7)
O C2 C3 122.61(10)
O C2 C1 121.92(10)
C3 C2 C1 115.39(8)
C2 C3 C4 111.46(9)
C18 C4 C19 109.49(10)
C18 C4 C5 111.23(9)
C19 C4 C5 109.23(10)
C18 C4 C3 109.45(10)
C19 C4 C3 108.38(10)
C5 C4 C3 109.01(8)
C6 C5 C4 114.32(9)
C7 C6 C5 112.36(8)
C7 C6 C1 110.08(8)
C5 C6 C1 113.38(8)
C8 C7 C6 113.49(8)
C9 C8 C7 121.84(9)
C9 C8 C20 123.84(10)
C7 C8 C20 114.31(9)
C8 C9 C21 123.17(10)
C8 C9 C10 122.75(9)
C21 C9 C10 114.06(10)
C9 C10 C1 114.70(8)
C1 C11 S 109.26(6)
C17 C12 C13 119.33(10)
C17 C12 S 124.56(8)
C13 C12 S 116.11(8)
C14 C13 C12 120.10(11)
C15 C14 C13 120.44(11)
C16 C15 C14 119.52(11)
C15 C16 C17 120.64(11)
C12 C17 C16 119.90(10)

loop_
_geom_bond_atom_site_label_1
_geom_bond_atom_site_label_2
_geom_bond_distance
S C12 1.7656(10)
S C11 1.8160(10)
O C2 1.2170(13)
C1 C10 1.5322(14)
C1 C2 1.5365(14)
C1 C11 1.5511(13)
C1 C6 1.5543(13)
C2 C3 1.5074(15)
C3 C4 1.5495(16)
C4 C18 1.5352(16)
C4 C19 1.5353(17)
C4 C5 1.5389(14)
C5 C6 1.5324(13)
C6 C7 1.5295(13)
C7 C8 1.5083(14)
C8 C9 1.3356(15)
C8 C20 1.5103(15)
C9 C21 1.5140(15)
C9 C10 1.5146(15)
C12 C17 1.3914(14)
C12 C13 1.3995(14)
C13 C14 1.3865(16)
C14 C15 1.3860(19)
C15 C16 1.3842(17)
C16 C17 1.3914(16)
